data_7003172
loop_
_publ_author_name
'Prince, Paul D.'
'Bearpark, Michael J.'
'McGrady, G. Sean'
'Steed, Jonathan W.'

_publ_section_title
;
 Hypervalent hydridosilicates: synthesis, structure and hydride
 bridging
;
_journal_issue 2
_journal_name_full 'Dalton Transactions'
_journal_page_first 271
_journal_page_last 282
_journal_paper_doi 10.1039/b713427d
_journal_year 2008
_chemical_formula_sum 'C40 H17 K O10 Si'
_chemical_formula_weight 724.73
_chemical_name_systematic
;
?
;
_space_group_IT_number 62
_symmetry_cell_setting orthorhombic
_symmetry_space_group_name_Hall '-P 2ac 2n'
_symmetry_space_group_name_H-M 'P n m a'
_atom_sites_solution_hydrogens geom
_atom_sites_solution_primary direct
_atom_sites_solution_secondary difmap
_audit_creation_method SHELXL-97
_cell_angle_alpha 90.00
_cell_angle_beta 90.00
_cell_angle_gamma 90.00
_cell_formula_units_Z 8
_cell_length_a 37.820(8)
_cell_length_b 12.712(3)
_cell_length_c 17.536(4)
_cell_measurement_temperature 120(2)
_cell_volume 8431(3)
_computing_structure_refinement 'SHELXL-97 (Sheldrick, 1997)'
_computing_structure_solution 'SHELXS-97 (Sheldrick, 1990)'
_diffrn_ambient_temperature 120(2)
_diffrn_measured_fraction_theta_full 0.989
_diffrn_measured_fraction_theta_max 0.989
_diffrn_radiation_monochromator graphite
_diffrn_radiation_source 'fine-focus sealed tube'
_diffrn_radiation_type MoK\a
_diffrn_radiation_wavelength 0.71073
_diffrn_reflns_av_R_equivalents 0.1724
_diffrn_reflns_av_sigmaI/netI 0.1653
_diffrn_reflns_limit_h_max 44
_diffrn_reflns_limit_h_min -38
_diffrn_reflns_limit_k_max 15
_diffrn_reflns_limit_k_min -15
_diffrn_reflns_limit_l_max 20
_diffrn_reflns_limit_l_min -16
_diffrn_reflns_number 35476
_diffrn_reflns_theta_full 25.00
_diffrn_reflns_theta_max 25.00
_diffrn_reflns_theta_min 1.58
_diffrn_standards_decay_% 0
_exptl_absorpt_coefficient_mu 0.205
_exptl_absorpt_correction_T_max 0.9227
_exptl_absorpt_correction_T_min 0.8701
_exptl_absorpt_correction_type empirical
_exptl_absorpt_process_details scalepack
_exptl_crystal_colour colourless
_exptl_crystal_density_diffrn 1.142
_exptl_crystal_density_method 'not measured'
_exptl_crystal_description block
_exptl_crystal_F_000 2960
_exptl_crystal_size_max 0.70
_exptl_crystal_size_mid 0.50
_exptl_crystal_size_min 0.40
_refine_diff_density_max 0.953
_refine_diff_density_min -0.770
_refine_diff_density_rms 0.182
_refine_ls_extinction_coef 0.0052(13)
_refine_ls_extinction_expression Fc^*^=kFc[1+0.001xFc^2^\l^3^/sin(2\q)]^-1/4^
_refine_ls_extinction_method SHELXL
_refine_ls_goodness_of_fit_ref 1.262
_refine_ls_hydrogen_treatment mixed
_refine_ls_matrix_type full
_refine_ls_number_parameters 541
_refine_ls_number_reflns 7703
_refine_ls_number_restraints 2
_refine_ls_restrained_S_all 1.262
_refine_ls_R_factor_all 0.2264
_refine_ls_R_factor_gt 0.1319
_refine_ls_shift/su_max 0.100
_refine_ls_shift/su_mean 0.005
_refine_ls_structure_factor_coef Fsqd
_refine_ls_weighting_details 'calc w=1/[\s^2^(Fo^2^)+(0.2000P)^2^+0.0000P] where P=(Fo^2^+2Fc^2^)/3'
_refine_ls_weighting_scheme calc
_refine_ls_wR_factor_gt 0.3374
_refine_ls_wR_factor_ref 0.3894
_reflns_number_gt 4149
_reflns_number_total 7703
_reflns_threshold_expression >2sigma(I)
_cod_data_source_file b713427d.txt
_cod_data_source_block pp2063o
_cod_depositor_comments
;
The following automatic conversions were performed:
'_symmetry_cell_setting' value 'Orthorhombic' changed to 'orthorhombic'
according to '/home/saulius/struct/CIF-dictionaries/cif_core.dic'
dictionary named 'cif_core.dic' version 2.4.1 from 2010-06-29.

Automatic conversion script
Id: cif_fix_enum 1527 2010-12-29 10:47:43Z saulius 
;
_cod_original_sg_symbol_H-M Pnma
_cod_database_code 7003172

loop_
_symmetry_equiv_pos_as_xyz
'x, y, z'
'-x+1/2, -y, z+1/2'
'x+1/2, -y+1/2, -z+1/2'
'-x, y+1/2, -z'
'-x, -y, -z'
'x-1/2, y, -z-1/2'
'-x-1/2, y-1/2, z-1/2'
'x, -y-1/2, z'

loop_
_atom_site_label
_atom_site_type_symbol
_atom_site_fract_x
_atom_site_fract_y
_atom_site_fract_z
_atom_site_U_iso_or_equiv
_atom_site_adp_type
_atom_site_occupancy
_atom_site_symmetry_multiplicity
_atom_site_calc_flag
_atom_site_refinement_flags
_atom_site_disorder_assembly
_atom_site_disorder_group
K1 K 0.13095(5) 0.7500 0.57105(9) 0.0339(6) Uani 1 2 d S . .
Si1 Si 0.18992(7) 0.2500 0.89799(16) 0.0491(8) Uani 1 2 d SD . .
C1 C 0.21699(17) 0.3789(5) 0.8939(4) 0.0464(17) Uani 1 1 d . . .
K2 K 0.11705(5) 0.7500 0.07004(9) 0.0343(6) Uani 1 2 d S . .
Si2 Si 0.05152(7) 0.2500 0.26294(15) 0.0398(7) Uani 1 2 d SD . .
O2 O 0.20204(18) 0.7500 0.6277(4) 0.0565(18) Uani 1 2 d S . .
C2 C 0.22688(18) 0.4354(5) 0.9589(4) 0.0504(18) Uani 1 1 d . . .
H2 H 0.2193 0.4103 1.0072 0.060 Uiso 1 1 calc R . .
C3 C 0.24670(19) 0.5237(6) 0.9566(5) 0.060(2) Uani 1 1 d . . .
H3 H 0.2525 0.5589 1.0027 0.073 Uiso 1 1 calc R . .
C4 C 0.25875(19) 0.5640(5) 0.8868(5) 0.062(2) Uani 1 1 d . . .
H4 H 0.2723 0.6269 0.8853 0.074 Uiso 1 1 calc R . .
C5 C 0.25076(19) 0.5111(6) 0.8210(5) 0.063(2) Uani 1 1 d . . .
H5 H 0.2595 0.5355 0.7734 0.076 Uiso 1 1 calc R . .
C6 C 0.22943(19) 0.4203(6) 0.8243(4) 0.0575(19) Uani 1 1 d . . .
H6 H 0.2232 0.3858 0.7782 0.069 Uiso 1 1 calc R . .
C7 C 0.1376(3) 0.2500 0.9068(7) 0.062(3) Uani 1 2 d S . .
C8 C 0.1204(3) 0.2500 0.9784(8) 0.098(5) Uani 1 2 d S . .
H8 H 0.1338 0.2500 1.0242 0.118 Uiso 1 2 calc SR . .
C9 C 0.0845(4) 0.2500 0.9808(9) 0.125(6) Uani 1 2 d S . .
H9 H 0.0736 0.2500 1.0296 0.150 Uiso 1 2 calc SR . .
C10 C 0.0640(4) 0.2500 0.9220(8) 0.085(4) Uani 1 2 d S . .
H10 H 0.0390 0.2500 0.9279 0.102 Uiso 1 2 calc SR . .
C11 C 0.0784(3) 0.2500 0.8533(8) 0.069(4) Uani 1 2 d S . .
H11 H 0.0635 0.2500 0.8097 0.083 Uiso 1 2 calc SR . .
C12 C 0.1163(3) 0.2500 0.8426(6) 0.060(3) Uani 1 2 d S . .
H12 H 0.1263 0.2500 0.7929 0.072 Uiso 1 2 calc SR . .
C13 C 0.1030(2) 0.2500 0.2599(6) 0.041(2) Uani 1 2 d S . .
C14 C 0.1230(3) 0.2500 0.3270(6) 0.051(3) Uani 1 2 d S . .
H14 H 0.1113 0.2500 0.3750 0.061 Uiso 1 2 calc SR . .
C15 C 0.1593(3) 0.2500 0.3238(8) 0.066(3) Uani 1 2 d S . .
H15 H 0.1721 0.2500 0.3704 0.079 Uiso 1 2 calc SR . .
C16 C 0.1782(3) 0.2500 0.2558(9) 0.076(4) Uani 1 2 d S . .
H16 H 0.2034 0.2500 0.2541 0.091 Uiso 1 2 calc SR . .
C17 C 0.1577(4) 0.2500 0.1919(7) 0.074(3) Uani 1 2 d S . .
H17 H 0.1695 0.2500 0.1441 0.089 Uiso 1 2 calc SR . .
C18 C 0.1219(3) 0.2500 0.1909(6) 0.055(3) Uani 1 2 d S . .
H18 H 0.1096 0.2500 0.1437 0.066 Uiso 1 2 calc SR . .
C19 C 0.02397(17) 0.1231(4) 0.2657(4) 0.0409(16) Uani 1 1 d . . .
C20 C 0.01164(17) 0.0791(5) 0.3339(4) 0.0483(17) Uani 1 1 d . . .
H20 H 0.0183 0.1117 0.3805 0.058 Uiso 1 1 calc R . .
C21 C -0.00982(18) -0.0096(5) 0.3375(4) 0.0541(19) Uani 1 1 d . . .
H21 H -0.0179 -0.0360 0.3851 0.065 Uiso 1 1 calc R . .
C22 C -0.01899(19) -0.0578(5) 0.2701(5) 0.063(2) Uani 1 1 d . . .
H22 H -0.0335 -0.1189 0.2714 0.075 Uiso 1 1 calc R . .
C23 C -0.00765(18) -0.0197(5) 0.2009(5) 0.0537(19) Uani 1 1 d . . .
H23 H -0.0141 -0.0541 0.1548 0.064 Uiso 1 1 calc R . .
C24 C 0.01361(16) 0.0710(5) 0.1994(4) 0.0457(17) Uani 1 1 d . . .
H24 H 0.0212 0.0978 0.1516 0.055 Uiso 1 1 calc R . .
H25 H 0.197(4) 0.2500 0.994(5) 0.17(6) Uiso 1 2 d SD . .
H26 H 0.1917(17) 0.2500 0.817(4) 0.023(18) Uiso 1 2 d S . .
H28 H 0.053(2) 0.2500 0.185(4) 0.04(2) Uiso 1 2 d S . .
C1A C 0.07629(18) 0.8088(5) 0.7405(4) 0.057(2) Uani 1 1 d . . .
O2A O 0.1112(2) 0.8475(6) 0.7224(6) 0.043(2) Uani 0.50 1 d P . 1
C2A C 0.1135(5) 0.9591(15) 0.7091(11) 0.029(5) Uiso 0.50 1 d P . 1
C3A C 0.1484(2) 0.9691(8) 0.7086(4) 0.082(3) Uani 1 1 d . . 1
O1B O 0.0906(3) 0.8580(7) 0.6834(5) 0.042(2) Uani 0.50 1 d P . 2
C1B C 0.1029(5) 0.9607(19) 0.7013(15) 0.067(8) Uani 0.50 1 d P . 2
O2B O 0.16083(12) 0.9370(3) 0.6347(3) 0.0569(13) Uani 1 1 d . . .
C4B C 0.1990(2) 0.9371(6) 0.6254(5) 0.078(3) Uani 1 1 d . . 2
C5B C 0.2163(2) 0.8414(5) 0.6636(5) 0.073(2) Uani 1 1 d . . 2
O1C O 0.1756(3) 0.6664(9) 0.4585(7) 0.059(3) Uani 0.50 1 d P . 1
C1C C 0.1983(3) 0.7500 0.4251(6) 0.066(3) Uani 1 2 d S . 1
C2C C 0.1598(5) 0.5945(14) 0.4070(11) 0.070(5) Uiso 0.50 1 d P . 1
O3C O 0.0636(6) 0.7500 0.4897(13) 0.246(8) Uiso 1 2 d S . 2
C3C C 0.1348(5) 0.5047(15) 0.4644(12) 0.082(6) Uiso 0.50 1 d P . 1
C4C C 0.0564(5) 0.6011(15) 0.4778(9) 0.058(4) Uiso 0.50 1 d P . 1
C5C C 0.0507(5) 0.7059(11) 0.5420(11) 0.075(5) Uiso 0.50 1 d P . 1
O1D O 0.1615(4) 0.6185(10) 0.4588(8) 0.068(4) Uiso 0.50 1 d P . 2
C1D C 0.1770(4) 0.6687(11) 0.3939(10) 0.058(4) Uiso 0.50 1 d P . 2
O2D O 0.0957(3) 0.5684(8) 0.5076(7) 0.073(3) Uiso 0.50 1 d P . 1
C2D C 0.1389(4) 0.5336(12) 0.4292(9) 0.049(4) Uiso 0.50 1 d P . 2
O3D O 0.1049(5) 0.5935(14) 0.4446(11) 0.147(6) Uiso 0.50 1 d P . 2
C3D C 0.0739(4) 0.5579(10) 0.4703(8) 0.045(3) Uiso 0.50 1 d P . 2
C4D C 0.0463(4) 0.6512(12) 0.4893(8) 0.045(4) Uiso 0.50 1 d P . 2
O1E O 0.1588(3) 0.5906(9) 0.1401(6) 0.060(3) Uani 0.50 1 d P . 1
O2E O 0.0860(3) 0.6070(8) 0.1674(5) 0.057(3) Uani 0.50 1 d P . 1
C2E C 0.1985(2) 0.6263(7) 0.1616(5) 0.016(2) Uiso 0.50 1 d P . 2
C3E C 0.1437(5) 0.5356(14) 0.1989(9) 0.058(4) Uiso 0.50 1 d P . 1
C4E C 0.1042(4) 0.5107(12) 0.1752(9) 0.052(4) Uiso 0.50 1 d P . 1
C5E C 0.0728(5) 0.6441(14) 0.2421(11) 0.047(4) Uiso 0.50 1 d P . 1
C6E C 0.0489(3) 0.7500 0.2172(6) 0.060(3) Uiso 1 2 d S . 1
O1F O 0.1951(3) 0.7038(6) 0.1054(5) 0.060(3) Uiso 0.50 1 d P . 2
O2F O 0.1403(3) 0.6075(8) 0.2001(6) 0.061(3) Uani 0.50 1 d P . 2
O3F O 0.0697(3) 0.6732(7) 0.1901(7) 0.055(3) Uani 0.50 1 d P . 2
C3F C 0.1746(6) 0.5578(15) 0.1724(12) 0.086(6) Uiso 0.50 1 d P . 2
C4F C 0.1109(4) 0.5386(9) 0.2159(8) 0.045(4) Uani 0.50 1 d P . 2
C5F C 0.0845(6) 0.6067(15) 0.2495(10) 0.068(6) Uiso 0.50 1 d P . 2
O1G O 0.1581(3) 0.6465(8) -0.0412(6) 0.056(3) Uani 0.50 1 d P . 1
C1G C 0.1697(4) 0.7010(10) -0.1044(8) 0.030(3) Uiso 0.50 1 d P . 1
O2G O 0.0856(5) 0.5621(14) 0.0070(10) 0.032(4) Uani 0.50 1 d P . 1
C2G C 0.1452(7) 0.550(2) -0.0618(16) 0.092(10) Uiso 0.50 1 d P . 1
O3G O 0.04381(18) 0.7500 0.0121(4) 0.0585(18) Uani 1 2 d S . .
C3G C 0.1040(4) 0.5559(13) -0.0761(9) 0.058(4) Uiso 0.50 1 d P . 1
C4G C 0.0482(4) 0.5764(13) -0.0055(11) 0.057(5) Uiso 0.50 1 d P . 2
C5G C 0.0338(6) 0.6695(15) -0.0417(12) 0.069(7) Uiso 0.50 1 d P . 2
O1H O 0.1371(3) 0.6449(6) -0.0794(6) 0.048(2) Uani 0.50 1 d P . 2
C1H C 0.1720(8) 0.662(2) -0.0974(18) 0.106(9) Uiso 0.50 1 d P . 2
O2H O 0.0894(9) 0.577(2) 0.004(2) 0.141(13) Uani 0.50 1 d P . 2
C2H C 0.1363(4) 0.5347(12) -0.0620(8) 0.025(4) Uiso 0.50 1 d P . 2
C3H C 0.0980(4) 0.5094(12) -0.0539(9) 0.053(4) Uiso 0.50 1 d P . 2
C4H C 0.0485(4) 0.5555(11) 0.0284(10) 0.054(4) Uiso 0.50 1 d P . 1
C5H C 0.0318(4) 0.6461(13) -0.0198(10) 0.042(5) Uiso 0.50 1 d P . 1
C1S C 0.0474(8) 0.2500 0.5566(14) 0.169(9) Uiso 1 2 d S . .
C2S C 0.0725(12) 0.2500 0.567(2) 0.239(16) Uiso 1 2 d S . .
C3S C 0.1020(6) 0.2500 0.5497(12) 0.131(6) Uiso 1 2 d S . .
C4S C 0.1127(11) 0.2500 0.625(2) 0.266(15) Uiso 1 2 d S . .
C5S C 0.1492(9) 0.2500 0.6109(17) 0.220(12) Uiso 1 2 d S . .
C6S C 0.1673(7) 0.2500 0.5412(13) 0.160(8) Uiso 1 2 d S . .
C7S C 0.1947(8) 0.2500 0.5749(14) 0.185(9) Uiso 1 2 d S . .
H27 H 0.039(4) 0.2500 0.352(5) 0.17(6) Uiso 1 2 d SD . .

loop_
_atom_site_aniso_label
_atom_site_aniso_U_11
_atom_site_aniso_U_22
_atom_site_aniso_U_33
_atom_site_aniso_U_23
_atom_site_aniso_U_13
_atom_site_aniso_U_12
K1 0.0323(11) 0.0428(11) 0.0265(11) 0.000 -0.0005(8) 0.000
Si1 0.0495(18) 0.0560(17) 0.0417(17) 0.000 -0.0137(13) 0.000
C1 0.037(4) 0.052(4) 0.050(4) 0.004(3) -0.006(3) 0.013(3)
K2 0.0469(13) 0.0297(10) 0.0263(11) 0.000 0.0000(9) 0.000
Si2 0.0359(16) 0.0388(14) 0.0446(17) 0.000 -0.0086(12) 0.000
O2 0.053(4) 0.049(4) 0.067(5) 0.000 -0.015(4) 0.000
C2 0.051(5) 0.051(4) 0.049(4) -0.003(3) -0.016(3) 0.007(3)
C3 0.048(5) 0.052(4) 0.082(6) -0.012(4) -0.019(4) 0.015(4)
C4 0.044(5) 0.044(4) 0.097(7) 0.007(5) -0.005(5) 0.007(3)
C5 0.057(5) 0.055(5) 0.078(6) 0.014(4) -0.004(4) 0.019(4)
C6 0.052(5) 0.061(5) 0.059(5) 0.003(4) -0.010(4) 0.020(4)
C7 0.047(7) 0.049(6) 0.089(9) 0.000 -0.040(6) 0.000
C8 0.046(8) 0.193(15) 0.057(9) 0.000 -0.009(6) 0.000
C9 0.043(9) 0.25(2) 0.087(12) 0.000 -0.012(8) 0.000
C10 0.073(10) 0.122(11) 0.061(9) 0.000 0.006(8) 0.000
C11 0.053(8) 0.044(6) 0.111(11) 0.000 -0.059(7) 0.000
C12 0.084(9) 0.029(5) 0.068(7) 0.000 -0.031(6) 0.000
C13 0.030(5) 0.030(4) 0.063(7) 0.000 -0.011(5) 0.000
C14 0.044(7) 0.043(5) 0.066(7) 0.000 -0.011(5) 0.000
C15 0.035(7) 0.063(7) 0.100(10) 0.000 -0.036(7) 0.000
C16 0.034(7) 0.069(7) 0.124(12) 0.000 -0.012(8) 0.000
C17 0.075(10) 0.078(8) 0.071(9) 0.000 0.022(7) 0.000
C18 0.031(6) 0.080(7) 0.055(7) 0.000 -0.003(5) 0.000
C19 0.040(4) 0.040(3) 0.042(4) -0.002(3) -0.014(3) 0.007(3)
C20 0.044(4) 0.049(4) 0.052(5) 0.006(3) -0.008(3) -0.001(3)
C21 0.054(5) 0.047(4) 0.061(5) 0.009(4) -0.005(4) 0.001(3)
C22 0.043(5) 0.042(4) 0.103(7) 0.008(4) -0.009(5) 0.000(3)
C23 0.043(4) 0.043(4) 0.074(6) -0.015(4) -0.024(4) 0.006(3)
C24 0.041(4) 0.046(4) 0.050(4) 0.001(3) -0.008(3) 0.009(3)
C1A 0.036(4) 0.065(4) 0.071(5) 0.002(4) 0.008(4) 0.008(3)
O2A 0.035(6) 0.036(5) 0.057(7) 0.002(4) 0.006(5) 0.002(4)
C3A 0.065(6) 0.126(7) 0.056(5) -0.036(5) -0.006(4) 0.033(5)
O1B 0.046(6) 0.044(5) 0.035(6) 0.006(4) 0.006(5) 0.007(5)
C1B 0.013(10) 0.083(14) 0.104(17) -0.022(10) 0.005(10) 0.006(10)
O2B 0.049(3) 0.060(3) 0.061(3) -0.012(2) -0.002(2) 0.000(2)
C4B 0.057(6) 0.062(5) 0.114(7) -0.006(5) 0.000(5) -0.016(4)
C5B 0.072(6) 0.053(5) 0.094(6) -0.008(4) -0.030(5) -0.004(4)
O1C 0.041(7) 0.073(7) 0.063(8) -0.018(6) -0.004(5) -0.001(6)
C1C 0.039(7) 0.079(7) 0.081(8) 0.000 0.023(6) 0.000
O1E 0.052(7) 0.087(7) 0.041(6) -0.002(6) -0.004(5) 0.011(6)
O2E 0.074(8) 0.045(6) 0.051(7) 0.016(5) 0.017(5) 0.007(5)
O2F 0.076(8) 0.046(6) 0.061(7) -0.003(5) -0.013(6) -0.005(5)
O3F 0.062(7) 0.044(6) 0.058(8) -0.002(5) -0.004(5) -0.012(5)
C4F 0.072(11) 0.023(6) 0.040(9) 0.002(6) 0.008(8) -0.011(7)
O1G 0.054(7) 0.061(7) 0.054(7) -0.027(5) -0.024(6) 0.032(5)
O2G 0.024(7) 0.029(6) 0.044(8) -0.017(6) 0.008(6) -0.007(5)
O3G 0.055(5) 0.062(4) 0.058(5) 0.000 -0.010(3) 0.000
O1H 0.054(7) 0.029(5) 0.061(7) 0.011(4) 0.018(6) -0.002(4)
O2H 0.10(2) 0.13(2) 0.19(3) -0.120(18) -0.040(18) 0.031(15)

loop_
_atom_type_symbol
_atom_type_description
_atom_type_scat_dispersion_real
_atom_type_scat_dispersion_imag
_atom_type_scat_source
C C 0.0033 0.0016 'International Tables Vol C Tables 4.2.6.8 and 6.1.1.4'
H H 0.0000 0.0000 'International Tables Vol C Tables 4.2.6.8 and 6.1.1.4'
O O 0.0106 0.0060 'International Tables Vol C Tables 4.2.6.8 and 6.1.1.4'
Si Si 0.0817 0.0704 'International Tables Vol C Tables 4.2.6.8 and 6.1.1.4'
K K 0.2009 0.2494 'International Tables Vol C Tables 4.2.6.8 and 6.1.1.4'

loop_
_geom_angle_atom_site_label_1
_geom_angle_atom_site_label_2
_geom_angle_atom_site_label_3
_geom_angle
_geom_angle_site_symmetry_1
_geom_angle_site_symmetry_3
_geom_angle_publ_flag
O1C K1 O1C 44.5(5) 8_575 . ?
O1C K1 O1D 59.2(4) 8_575 . ?
O1C K1 O1D 16.5(2) . . ?
O1C K1 O1D 16.5(2) 8_575 8_575 ?
O1C K1 O1D 59.2(4) . 8_575 ?
O1D K1 O1D 72.4(5) . 8_575 ?
O1C K1 O1B 128.8(3) 8_575 . ?
O1C K1 O1B 172.9(3) . . ?
O1D K1 O1B 170.4(3) . . ?
O1D K1 O1B 114.6(3) 8_575 . ?
O1C K1 O1B 172.9(3) 8_575 8_575 ?
O1C K1 O1B 128.8(3) . 8_575 ?
O1D K1 O1B 114.6(3) . 8_575 ?
O1D K1 O1B 170.4(3) 8_575 8_575 ?
O1B K1 O1B 57.7(4) . 8_575 ?
O1C K1 O2B 73.8(3) 8_575 . ?
O1C K1 O2B 110.6(3) . . ?
O1D K1 O2B 127.0(3) . . ?
O1D K1 O2B 67.6(3) 8_575 . ?
O1B K1 O2B 62.6(2) . . ?
O1B K1 O2B 110.0(2) 8_575 . ?
O1C K1 O2B 110.6(3) 8_575 8_575 ?
O1C K1 O2B 73.8(3) . 8_575 ?
O1D K1 O2B 67.6(3) . 8_575 ?
O1D K1 O2B 127.0(3) 8_575 8_575 ?
O1B K1 O2B 110.0(2) . 8_575 ?
O1B K1 O2B 62.6(2) 8_575 8_575 ?
O2B K1 O2B 112.5(2) . 8_575 ?
O1C K1 O2 71.3(2) 8_575 . ?
O1C K1 O2 71.3(2) . . ?
O1D K1 O2 81.8(3) . . ?
O1D K1 O2 81.8(3) 8_575 . ?
O1B K1 O2 105.2(3) . . ?
O1B K1 O2 105.2(3) 8_575 . ?
O2B K1 O2 59.60(10) . . ?
O2B K1 O2 59.60(10) 8_575 . ?
O1C K1 O2D 108.1(3) 8_575 . ?
O1C K1 O2D 72.8(3) . . ?
O1D K1 O2D 56.6(4) . . ?
O1D K1 O2D 113.1(4) 8_575 . ?
O1B K1 O2D 113.9(3) . . ?
O1B K1 O2D 68.5(3) 8_575 . ?
O2B K1 O2D 175.7(2) . . ?
O2B K1 O2D 70.6(2) 8_575 . ?
O2 K1 O2D 124.5(2) . . ?
O1C K1 O2D 72.8(3) 8_575 8_575 ?
O1C K1 O2D 108.1(3) . 8_575 ?
O1D K1 O2D 113.1(4) . 8_575 ?
O1D K1 O2D 56.6(4) 8_575 8_575 ?
O1B K1 O2D 68.5(3) . 8_575 ?
O1B K1 O2D 113.9(3) 8_575 8_575 ?
O2B K1 O2D 70.6(2) . 8_575 ?
O2B K1 O2D 175.7(2) 8_575 8_575 ?
O2 K1 O2D 124.5(2) . 8_575 ?
O2D K1 O2D 106.1(4) . 8_575 ?
O1C K1 O3C 100.5(5) 8_575 . ?
O1C K1 O3C 100.5(5) . . ?
O1D K1 O3C 90.9(5) . . ?
O1D K1 O3C 90.9(5) 8_575 . ?
O1B K1 O3C 82.6(4) . . ?
O1B K1 O3C 82.6(4) 8_575 . ?
O2B K1 O3C 122.39(13) . . ?
O2B K1 O3C 122.39(13) 8_575 . ?
O2 K1 O3C 171.0(5) . . ?
O2D K1 O3C 53.8(2) . . ?
O2D K1 O3C 53.8(2) 8_575 . ?
C1 Si1 C1 115.9(4) . 8_565 ?
C1 Si1 C7 122.05(19) . . ?
C1 Si1 C7 122.05(19) 8_565 . ?
C2 C1 C6 115.2(6) . . ?
C2 C1 Si1 123.1(5) . . ?
C6 C1 Si1 121.6(5) . . ?
O2H K2 O2H 109.3(15) . 8_575 ?
O2H K2 O2E 64.1(8) . . ?
O2H K2 O2E 129.7(7) 8_575 . ?
O2H K2 O2E 129.7(7) . 8_575 ?
O2H K2 O2E 64.1(8) 8_575 8_575 ?
O2E K2 O2E 82.5(4) . 8_575 ?
O2H K2 O1G 62.2(8) . . ?
O2H K2 O1G 107.2(8) 8_575 . ?
O2E K2 O1G 110.8(3) . . ?
O2E K2 O1G 166.2(3) 8_575 . ?
O2H K2 O1G 107.2(8) . 8_575 ?
O2H K2 O1G 62.2(8) 8_575 8_575 ?
O2E K2 O1G 166.2(3) . 8_575 ?
O2E K2 O1G 110.8(3) 8_575 8_575 ?
O1G K2 O1G 55.7(5) . 8_575 ?
O2H K2 O1E 168.7(7) . 8_575 ?
O2H K2 O1E 79.6(8) 8_575 8_575 ?
O2E K2 O1E 116.0(3) . 8_575 ?
O2E K2 O1E 60.0(3) 8_575 8_575 ?
O1G K2 O1E 109.0(3) . 8_575 ?
O1G K2 O1E 70.2(3) 8_575 8_575 ?
O2H K2 O1E 79.6(8) . . ?
O2H K2 O1E 168.7(7) 8_575 . ?
O2E K2 O1E 60.0(3) . . ?
O2E K2 O1E 116.0(3) 8_575 . ?
O1G K2 O1E 70.2(3) . . ?
O1G K2 O1E 109.0(3) 8_575 . ?
O1E K2 O1E 90.7(4) 8_575 . ?
O2H K2 O2G 3.1(10) . . ?
O2H K2 O2G 110.5(5) 8_575 . ?
O2E K2 O2G 61.1(4) . . ?
O2E K2 O2G 127.4(4) 8_575 . ?
O1G K2 O2G 64.9(4) . . ?
O1G K2 O2G 110.3(4) 8_575 . ?
O1E K2 O2G 169.1(5) 8_575 . ?
O1E K2 O2G 78.7(4) . . ?
O2H K2 O2G 110.5(5) . 8_575 ?
O2H K2 O2G 3.1(10) 8_575 8_575 ?
O2E K2 O2G 127.4(4) . 8_575 ?
O2E K2 O2G 61.1(4) 8_575 8_575 ?
O1G K2 O2G 110.3(4) . 8_575 ?
O1G K2 O2G 64.9(4) 8_575 8_575 ?
O1E K2 O2G 78.7(4) 8_575 8_575 ?
O1E K2 O2G 169.1(5) . 8_575 ?
O2G K2 O2G 111.6(8) . 8_575 ?
O2H K2 O3F 110.2(7) . 8_575 ?
O2H K2 O3F 78.6(8) 8_575 8_575 ?
O2E K2 O3F 60.9(4) . 8_575 ?
O2E K2 O3F 22.4(2) 8_575 8_575 ?
O1G K2 O3F 171.4(3) . 8_575 ?
O1G K2 O3F 132.7(3) 8_575 8_575 ?
O1E K2 O3F 78.0(3) 8_575 8_575 ?
O1E K2 O3F 105.4(3) . 8_575 ?
O2G K2 O3F 107.4(4) . 8_575 ?
O2G K2 O3F 75.4(4) 8_575 8_575 ?
O2H K2 O3F 78.6(8) . . ?
O2H K2 O3F 110.2(7) 8_575 . ?
O2E K2 O3F 22.4(2) . . ?
O2E K2 O3F 60.9(4) 8_575 . ?
O1G K2 O3F 132.7(3) . . ?
O1G K2 O3F 171.4(3) 8_575 . ?
O1E K2 O3F 105.4(3) 8_575 . ?
O1E K2 O3F 78.0(3) . . ?
O2G K2 O3F 75.4(4) . . ?
O2G K2 O3F 107.4(4) 8_575 . ?
O3F K2 O3F 38.9(4) 8_575 . ?
C19 Si2 C19 114.2(4) . 8_565 ?
C19 Si2 C13 122.89(19) . . ?
C19 Si2 C13 122.89(19) 8_565 . ?
C5B O2 C5B 109.0(7) . 8_575 ?
C5B O2 K1 120.5(4) . . ?
C5B O2 K1 120.5(4) 8_575 . ?
C3 C2 C1 123.4(7) . . ?
C2 C3 C4 120.7(7) . . ?
C5 C4 C3 119.0(7) . . ?
C4 C5 C6 119.5(8) . . ?
C1 C6 C5 122.2(7) . . ?
C12 C7 C8 117.1(11) . . ?
C12 C7 Si1 121.1(10) . . ?
C8 C7 Si1 121.8(8) . . ?
C9 C8 C7 119.1(12) . . ?
C10 C9 C8 125.1(15) . . ?
C9 C10 C11 118.7(15) . . ?
C10 C11 C12 121.8(11) . . ?
C7 C12 C11 118.1(11) . . ?
C14 C13 C18 116.9(9) . . ?
C14 C13 Si2 121.0(8) . . ?
C18 C13 Si2 122.1(7) . . ?
C15 C14 C13 120.3(10) . . ?
C14 C15 C16 123.3(11) . . ?
C17 C16 C15 114.4(11) . . ?
C18 C17 C16 125.4(11) . . ?
C17 C18 C13 119.8(10) . . ?
C24 C19 C20 115.4(6) . . ?
C24 C19 Si2 122.1(5) . . ?
C20 C19 Si2 122.5(5) . . ?
C21 C20 C19 123.8(6) . . ?
C22 C21 C20 118.0(7) . . ?
C23 C22 C21 121.5(7) . . ?
C22 C23 C24 118.9(6) . . ?
C19 C24 C23 122.4(6) . . ?
O1B C1A O2A 44.4(5) . . ?
O1B C1A C1A 118.8(5) . 8_575 ?
O2A C1A C1A 109.9(4) . 8_575 ?
C2A O2A C1A 115.3(10) . . ?
C2A O2A K1 104.2(9) . . ?
C1A O2A K1 106.2(6) . . ?
C3A C2A O2A 99.0(14) . . ?
C2A C3A O2B 107.7(11) . . ?
C1A O1B C1B 114.1(12) . . ?
C1A O1B K1 121.7(6) . . ?
C1B O1B K1 114.9(10) . . ?
C3A O2B C4B 115.3(6) . . ?
C3A O2B K1 117.3(5) . . ?
C4B O2B K1 110.5(4) . . ?
O2B C4B C5B 111.9(6) . . ?
O2 C5B C4B 107.0(6) . . ?
C2C O1C C1C 117.0(13) . . ?
C2C O1C K1 116.0(10) . . ?
C1C O1C K1 110.7(6) . . ?
O1C C1C O1C 91.4(9) . 8_575 ?
O1C C2C C3C 106.0(15) . . ?
C4D O3C C4D 125(2) . 8_575 ?
C4D O3C K1 114.0(11) . . ?
C4D O3C K1 114.0(11) 8_575 . ?
C2C C3C O2D 112.0(12) . . ?
O2D C4C C5C 95.7(11) . . ?
C5C C5C C4C 139.3(8) 8_575 . ?
C5C C5C K1 79.7(3) 8_575 . ?
C4C C5C K1 97.0(9) . . ?
C1D O1D C2D 106.5(14) . . ?
C1D O1D K1 117.2(10) . . ?
C2D O1D K1 116.1(9) . . ?
C4C O2D C3C 135.3(12) . . ?
C4C O2D K1 109.9(8) . . ?
C3C O2D K1 97.9(8) . . ?
O1D C2D O3D 93.5(12) . . ?
C3D O3D C2D 129.3(16) . . ?
C3D O3D K1 104.6(11) . . ?
C2D O3D K1 100.3(10) . . ?
O3D C3D C4D 112.9(12) . . ?
O3C C4D C3D 110.6(13) . . ?
C3E O1E K2 117.2(10) . . ?
C4E O2E C5E 110.7(12) . . ?
C4E O2E K2 115.1(8) . . ?
C5E O2E K2 118.8(9) . . ?
C3F C2E O1F 121.7(13) . . ?
O1E C3E C4E 107.4(12) . . ?
O2E C4E C3E 108.2(12) . . ?
O2E C5E C6E 101.9(14) . . ?
C5E C6E C5E 106.6(12) 8_575 . ?
O1F O1F C2E 134.8(5) 8_575 . ?
O1F O1F K2 78.99(14) 8_575 . ?
C2E O1F K2 111.3(6) . . ?
C4F O2F C3F 117.9(12) . . ?
C4F O2F K2 106.3(8) . . ?
C3F O2F K2 104.7(11) . . ?
C5F O3F K2 118.3(10) . . ?
C2E C3F O2F 111.7(15) . . ?
C5F C4F O2F 104.3(11) . . ?
C4F C5F O3F 108.7(15) . . ?
C1G O1G C2G 110.7(14) . . ?
C1G O1G K2 119.8(7) . . ?
C2G O1G K2 113.9(14) . . ?
C1G C1G O1G 120.2(7) 8_575 . ?
C4H O2G C3G 130.1(16) . . ?
C4H O2G K2 110.2(11) . . ?
C3G O2G K2 102.1(9) . . ?
O1G C2G C3G 110(2) . . ?
C5G O3G C5G 90.4(17) . 8_575 ?
C5G O3G C5H 19.1(10) . . ?
C5G O3G C5H 107.5(11) 8_575 . ?
C5G O3G C5H 107.5(11) . 8_575 ?
C5G O3G C5H 19.1(10) 8_575 8_575 ?
C5H O3G C5H 122.8(14) . 8_575 ?
C5G O3G K2 118.1(9) . . ?
C5G O3G K2 118.1(9) 8_575 . ?
C5H O3G K2 114.3(7) . . ?
C5H O3G K2 114.3(7) 8_575 . ?
C2G C3G O2G 106.5(16) . . ?
C5G C4G O2H 114.8(18) . . ?
O3G C5G C4G 101.2(14) . . ?
C1H O1H C2H 103.1(14) . . ?
C1H O1H K2 111.5(14) . . ?
C2H O1H K2 103.9(7) . . ?
C3H O2H C4G 99(2) . . ?
C3H O2H K2 138(2) . . ?
C4G O2H K2 115.4(16) . . ?
O1H C2H C3H 104.5(12) . . ?
O2H C3H C2H 99.7(17) . . ?
O2G C4H C5H 102.0(13) . . ?
O3G C5H C4H 109.0(11) . . ?
C2S C1S C3S 14(3) . . ?
C1S C2S C3S 154(5) . . ?
C1S C2S C4S 157(5) . . ?
C3S C2S C4S 49(2) . . ?
C2S C3S C4S 92(2) . . ?
C2S C3S C1S 12(2) . . ?
C4S C3S C1S 104(2) . . ?
C5S C4S C3S 97(3) . . ?
C5S C4S C2S 137(4) . . ?
C3S C4S C2S 39.4(17) . . ?
C6S C5S C4S 129(3) . . ?
C6S C5S C7S 40.6(14) . . ?
C4S C5S C7S 170(3) . . ?
C7S C6S C5S 90(2) . . ?
C6S C7S C5S 49.8(17) . . ?

loop_
_geom_bond_atom_site_label_1
_geom_bond_atom_site_label_2
_geom_bond_distance
_geom_bond_site_symmetry_2
_geom_bond_publ_flag
K1 O1C 2.806(11) 8_575 ?
K1 O1C 2.806(11) . ?
K1 O1D 2.829(14) . ?
K1 O1D 2.829(14) 8_575 ?
K1 O1B 2.845(9) . ?
K1 O1B 2.845(9) 8_575 ?
K1 O2B 2.859(4) . ?
K1 O2B 2.859(4) 8_575 ?
K1 O2 2.866(7) . ?
K1 O2D 2.889(11) . ?
K1 O2D 2.889(11) 8_575 ?
K1 O3C 2.92(2) . ?
Si1 C1 1.934(7) . ?
Si1 C1 1.934(7) 8_565 ?
Si1 C7 1.986(11) . ?
C1 C2 1.397(9) . ?
C1 C6 1.409(9) . ?
K2 O2H 2.70(3) . ?
K2 O2H 2.70(3) 8_575 ?
K2 O2E 2.757(9) . ?
K2 O2E 2.757(9) 8_575 ?
K2 O1G 2.819(10) . ?
K2 O1G 2.819(10) 8_575 ?
K2 O1E 2.847(11) 8_575 ?
K2 O1E 2.847(11) . ?
K2 O2G 2.888(19) . ?
K2 O2G 2.888(19) 8_575 ?
K2 O3F 2.931(11) 8_575 ?
K2 O3F 2.931(11) . ?
Si2 C19 1.921(6) . ?
Si2 C19 1.921(6) 8_565 ?
Si2 C13 1.949(9) . ?
O2 C5B 1.428(8) . ?
O2 C5B 1.428(8) 8_575 ?
C2 C3 1.351(9) . ?
C3 C4 1.402(10) . ?
C4 C5 1.370(10) . ?
C5 C6 1.410(10) . ?
C7 C12 1.385(13) . ?
C7 C8 1.412(16) . ?
C8 C9 1.359(16) . ?
C9 C10 1.291(17) . ?
C10 C11 1.323(16) . ?
C11 C12 1.443(15) . ?
C13 C14 1.396(12) . ?
C13 C18 1.405(13) . ?
C14 C15 1.376(14) . ?
C15 C16 1.391(17) . ?
C16 C17 1.363(16) . ?
C17 C18 1.355(15) . ?
C19 C24 1.393(8) . ?
C19 C20 1.401(9) . ?
C20 C21 1.390(9) . ?
C21 C22 1.376(10) . ?
C22 C23 1.376(10) . ?
C23 C24 1.406(9) . ?
C1A O1B 1.298(10) . ?
C1A O2A 1.442(11) . ?
C1A C1A 1.496(14) 8_575 ?
O2A C2A 1.44(2) . ?
C2A C3A 1.324(19) . ?
C3A O2B 1.438(8) . ?
O1B C1B 1.42(2) . ?
O2B C4B 1.453(9) . ?
C4B C5B 1.535(11) . ?
O1C C2C 1.42(2) . ?
O1C C1C 1.485(15) . ?
C1C O1C 1.485(15) 8_575 ?
C2C C3C 1.79(3) . ?
O3C C4D 1.417(16) . ?
O3C C4D 1.417(16) 8_575 ?
C3C O2D 1.85(2) . ?
C4C O2D 1.63(2) . ?
C4C C5C 1.76(2) . ?
C5C C5C 1.12(3) 8_575 ?
O1D C1D 1.43(2) . ?
O1D C2D 1.47(2) . ?
C2D O3D 1.52(2) . ?
O3D C3D 1.34(2) . ?
C3D C4D 1.616(19) . ?
O1E C3E 1.37(2) . ?
O2E C4E 1.411(18) . ?
O2E C5E 1.479(19) . ?
C2E C3F 1.27(2) . ?
C2E O1F 1.399(12) . ?
C3E C4E 1.58(2) . ?
C5E C6E 1.68(2) . ?
C6E C5E 1.68(2) 8_575 ?
O1F O1F 1.174(15) 8_575 ?
O2F C4F 1.445(16) . ?
O2F C3F 1.52(2) . ?
O3F C5F 1.45(2) . ?
C4F C5F 1.45(2) . ?
O1G C1G 1.379(19) . ?
O1G C2G 1.37(3) . ?
C1G C1G 1.24(3) 8_575 ?
O2G C4H 1.46(3) . ?
O2G C3G 1.62(3) . ?
C2G C3G 1.58(3) . ?
O3G C5G 1.44(2) . ?
O3G C5G 1.44(2) 8_575 ?
O3G C5H 1.504(16) . ?
O3G C5H 1.504(16) 8_575 ?
C4G C5G 1.45(3) . ?
C4G O2H 1.57(4) . ?
O1H C1H 1.37(3) . ?
O1H C2H 1.434(18) . ?
O2H C3H 1.36(3) . ?
C2H C3H 1.49(2) . ?
C4H C5H 1.56(2) . ?
C1S C2S 0.97(4) . ?
C1S C3S 2.07(4) . ?
C2S C3S 1.16(4) . ?
C2S C4S 1.82(5) . ?
C3S C4S 1.37(4) . ?
C4S C5S 1.40(4) . ?
C5S C6S 1.40(3) . ?
C5S C7S 1.83(4) . ?
C6S C7S 1.19(3) . ?

loop_
_geom_torsion_atom_site_label_1
_geom_torsion_atom_site_label_2
_geom_torsion_atom_site_label_3
_geom_torsion_atom_site_label_4
_geom_torsion
_geom_torsion_site_symmetry_1
_geom_torsion_site_symmetry_2
_geom_torsion_site_symmetry_3
_geom_torsion_site_symmetry_4
_geom_torsion_publ_flag
C1 Si1 C1 C2 -96.4(6) 8_565 . . . ?
C7 Si1 C1 C2 83.0(7) . . . . ?
C1 Si1 C1 C6 80.8(6) 8_565 . . . ?
C7 Si1 C1 C6 -99.7(7) . . . . ?
O1C K1 O2 C5B 85.6(6) 8_575 . . . ?
O1C K1 O2 C5B 132.7(6) . . . . ?
O1D K1 O2 C5B 145.8(6) . . . . ?
O1D K1 O2 C5B 72.5(6) 8_575 . . . ?
O1B K1 O2 C5B -40.8(6) . . . . ?
O1B K1 O2 C5B -100.8(6) 8_575 . . . ?
O2B K1 O2 C5B 3.8(5) . . . . ?
O2B K1 O2 C5B -145.4(6) 8_575 . . . ?
O2D K1 O2 C5B -174.9(6) . . . . ?
O2D K1 O2 C5B 33.3(7) 8_575 . . . ?
O3C K1 O2 C5B 109.2(6) . . . . ?
O1C K1 O2 C5B -132.7(6) 8_575 . . 8_575 ?
O1C K1 O2 C5B -85.6(6) . . . 8_575 ?
O1D K1 O2 C5B -72.5(6) . . . 8_575 ?
O1D K1 O2 C5B -145.8(6) 8_575 . . 8_575 ?
O1B K1 O2 C5B 100.8(6) . . . 8_575 ?
O1B K1 O2 C5B 40.8(6) 8_575 . . 8_575 ?
O2B K1 O2 C5B 145.4(6) . . . 8_575 ?
O2B K1 O2 C5B -3.8(5) 8_575 . . 8_575 ?
O2D K1 O2 C5B -33.3(7) . . . 8_575 ?
O2D K1 O2 C5B 174.9(6) 8_575 . . 8_575 ?
O3C K1 O2 C5B -109.2(6) . . . 8_575 ?
C6 C1 C2 C3 0.4(9) . . . . ?
Si1 C1 C2 C3 177.9(5) . . . . ?
C1 C2 C3 C4 -0.2(10) . . . . ?
C2 C3 C4 C5 -1.4(10) . . . . ?
C3 C4 C5 C6 2.7(10) . . . . ?
C2 C1 C6 C5 0.9(9) . . . . ?
Si1 C1 C6 C5 -176.6(5) . . . . ?
C4 C5 C6 C1 -2.5(10) . . . . ?
C1 Si1 C7 C12 90.3(4) . . . . ?
C1 Si1 C7 C12 -90.3(4) 8_565 . . . ?
C1 Si1 C7 C8 -89.7(4) . . . . ?
C1 Si1 C7 C8 89.7(4) 8_565 . . . ?
C12 C7 C8 C9 0.000(4) . . . . ?
Si1 C7 C8 C9 180.000(3) . . . . ?
C7 C8 C9 C10 0.000(5) . . . . ?
C8 C9 C10 C11 0.000(5) . . . . ?
C9 C10 C11 C12 0.000(4) . . . . ?
C8 C7 C12 C11 0.000(3) . . . . ?
Si1 C7 C12 C11 180.000(2) . . . . ?
C10 C11 C12 C7 0.000(3) . . . . ?
C19 Si2 C13 C14 -89.3(3) . . . . ?
C19 Si2 C13 C14 89.3(3) 8_565 . . . ?
C19 Si2 C13 C18 90.7(3) . . . . ?
C19 Si2 C13 C18 -90.7(3) 8_565 . . . ?
C18 C13 C14 C15 0.000(1) . . . . ?
Si2 C13 C14 C15 180.0 . . . . ?
C13 C14 C15 C16 0.000(1) . . . . ?
C14 C15 C16 C17 0.000(1) . . . . ?
C15 C16 C17 C18 0.000(1) . . . . ?
C16 C17 C18 C13 0.0 . . . . ?
C14 C13 C18 C17 0.0 . . . . ?
Si2 C13 C18 C17 180.0 . . . . ?
C19 Si2 C19 C24 93.7(6) 8_565 . . . ?
C13 Si2 C19 C24 -87.6(6) . . . . ?
C19 Si2 C19 C20 -83.5(6) 8_565 . . . ?
C13 Si2 C19 C20 95.2(6) . . . . ?
C24 C19 C20 C21 -0.7(9) . . . . ?
Si2 C19 C20 C21 176.7(5) . . . . ?
C19 C20 C21 C22 1.1(10) . . . . ?
C20 C21 C22 C23 -0.5(10) . . . . ?
C21 C22 C23 C24 -0.4(10) . . . . ?
C20 C19 C24 C23 -0.2(9) . . . . ?
Si2 C19 C24 C23 -177.6(5) . . . . ?
C22 C23 C24 C19 0.8(9) . . . . ?
O1B C1A O2A C2A 59.6(12) . . . . ?
C1A C1A O2A C2A 170.8(10) 8_575 . . . ?
O1B C1A O2A K1 -55.2(7) . . . . ?
C1A C1A O2A K1 56.0(5) 8_575 . . . ?
O1C K1 O2A C2A 28.5(11) 8_575 . . . ?
O1C K1 O2A C2A 89.2(12) . . . . ?
O1D K1 O2A C2A 136.0(13) . . . . ?
O1D K1 O2A C2A 12.5(10) 8_575 . . . ?
O1B K1 O2A C2A -72.8(11) . . . . ?
O1B K1 O2A C2A -157.9(10) 8_575 . . . ?
O2B K1 O2A C2A 36.0(9) . . . . ?
O2B K1 O2A C2A 149.8(9) 8_575 . . . ?
O2 K1 O2A C2A 90.9(9) . . . . ?
O2D K1 O2A C2A -139.8(9) . . . . ?
O2D K1 O2A C2A -34.4(9) 8_575 . . . ?
O3C K1 O2A C2A -85.3(9) . . . . ?
O1C K1 O2A C1A 150.7(5) 8_575 . . . ?
O1C K1 O2A C1A -148.5(8) . . . . ?
O1D K1 O2A C1A -101.8(12) . . . . ?
O1D K1 O2A C1A 134.7(6) 8_575 . . . ?
O1B K1 O2A C1A 49.4(7) . . . . ?
O1B K1 O2A C1A -35.7(6) 8_575 . . . ?
O2B K1 O2A C1A 158.2(7) . . . . ?
O2B K1 O2A C1A -88.0(6) 8_575 . . . ?
O2 K1 O2A C1A -146.8(6) . . . . ?
O2D K1 O2A C1A -17.6(7) . . . . ?
O2D K1 O2A C1A 87.8(6) 8_575 . . . ?
O3C K1 O2A C1A 36.9(6) . . . . ?
C1A O2A C2A C3A 169.2(10) . . . . ?
K1 O2A C2A C3A -74.8(12) . . . . ?
O2A C2A C3A O2B 80.2(12) . . . . ?
O2A C1A O1B C1B -64.8(12) . . . . ?
C1A C1A O1B C1B -154.5(10) 8_575 . . . ?
O2A C1A O1B K1 80.2(8) . . . . ?
C1A C1A O1B K1 -9.5(9) 8_575 . . . ?
O1C K1 O1B C1A -167.1(7) 8_575 . . . ?
O1C K1 O1B C1A -149(2) . . . . ?
O1D K1 O1B C1A 48(2) . . . . ?
O1D K1 O1B C1A -176.9(8) 8_575 . . . ?
O1B K1 O1B C1A 9.5(9) 8_575 . . . ?
O2B K1 O1B C1A -132.1(9) . . . . ?
O2B K1 O1B C1A -26.4(9) 8_575 . . . ?
O2 K1 O1B C1A -89.1(8) . . . . ?
O2D K1 O1B C1A 50.6(9) . . . . ?
O2D K1 O1B C1A 149.3(9) 8_575 . . . ?
O3C K1 O1B C1A 95.4(8) . . . . ?
O1C K1 O1B C1B -22.4(13) 8_575 . . . ?
O1C K1 O1B C1B -4(3) . . . . ?
O1D K1 O1B C1B -168(2) . . . . ?
O1D K1 O1B C1B -32.2(13) 8_575 . . . ?
O1B K1 O1B C1B 154.3(12) 8_575 . . . ?
O2B K1 O1B C1B 12.7(12) . . . . ?
O2B K1 O1B C1B 118.3(12) 8_575 . . . ?
O2 K1 O1B C1B 55.6(12) . . . . ?
O2D K1 O1B C1B -164.7(12) . . . . ?
O2D K1 O1B C1B -66.0(12) 8_575 . . . ?
O3C K1 O1B C1B -119.8(12) . . . . ?
C2A C3A O2B C4B -176.6(10) . . . . ?
C2A C3A O2B K1 -43.9(12) . . . . ?
O1C K1 O2B C3A 175.3(5) 8_575 . . . ?
O1C K1 O2B C3A -159.1(5) . . . . ?
O1D K1 O2B C3A -156.8(5) . . . . ?
O1D K1 O2B C3A 159.1(6) 8_575 . . . ?
O1B K1 O2B C3A 23.1(5) . . . . ?
O1B K1 O2B C3A -10.9(5) 8_575 . . . ?
O2B K1 O2B C3A -78.6(5) 8_575 . . . ?
O2 K1 O2B C3A -107.2(5) . . . . ?
O2D K1 O2B C3A 58(4) . . . . ?
O2D K1 O2B C3A 98.3(5) 8_575 . . . ?
O3C K1 O2B C3A 83.1(7) . . . . ?
O1C K1 O2B C4B -49.9(5) 8_575 . . . ?
O1C K1 O2B C4B -24.3(5) . . . . ?
O1D K1 O2B C4B -22.0(6) . . . . ?
O1D K1 O2B C4B -66.0(5) 8_575 . . . ?
O1B K1 O2B C4B 157.9(5) . . . . ?
O1B K1 O2B C4B 123.9(5) 8_575 . . . ?
O2B K1 O2B C4B 56.2(5) 8_575 . . . ?
O2 K1 O2B C4B 27.6(5) . . . . ?
O2D K1 O2B C4B -167(3) . . . . ?
O2D K1 O2B C4B -126.9(5) 8_575 . . . ?
O3C K1 O2B C4B -142.1(7) . . . . ?
C3A O2B C4B C5B 77.0(8) . . . . ?
K1 O2B C4B C5B -58.8(7) . . . . ?
C5B O2 C5B C4B -177.6(5) 8_575 . . . ?
K1 O2 C5B C4B -32.1(8) . . . . ?
O2B C4B C5B O2 60.6(9) . . . . ?
O1C K1 O1C C2C -125.2(11) 8_575 . . . ?
O1D K1 O1C C2C 24.8(13) . . . . ?
O1D K1 O1C C2C -115.7(13) 8_575 . . . ?
O1B K1 O1C C2C -146(2) . . . . ?
O1B K1 O1C C2C 58.0(12) 8_575 . . . ?
O2B K1 O1C C2C -161.5(10) . . . . ?
O2B K1 O1C C2C 90.1(11) 8_575 . . . ?
O2 K1 O1C C2C 152.8(12) . . . . ?
O2D K1 O1C C2C 15.8(11) . . . . ?
O2D K1 O1C C2C -86.0(11) 8_575 . . . ?
O3C K1 O1C C2C -30.8(11) . . . . ?
O1C K1 O1C C1C 11.2(8) 8_575 . . . ?
O1D K1 O1C C1C 161.2(19) . . . . ?
O1D K1 O1C C1C 20.7(7) 8_575 . . . ?
O1B K1 O1C C1C -9(3) . . . . ?
O1B K1 O1C C1C -165.6(7) 8_575 . . . ?
O2B K1 O1C C1C -25.1(8) . . . . ?
O2B K1 O1C C1C -133.6(7) 8_575 . . . ?
O2 K1 O1C C1C -70.8(7) . . . . ?
O2D K1 O1C C1C 152.2(8) . . . . ?
O2D K1 O1C C1C 50.4(8) 8_575 . . . ?
O3C K1 O1C C1C 105.5(7) . . . . ?
C2C O1C C1C O1C 121.0(10) . . . 8_575 ?
K1 O1C C1C O1C -14.9(10) . . . 8_575 ?
C1C O1C C2C C3C 179.8(10) . . . . ?
K1 O1C C2C C3C -46.6(13) . . . . ?
O1C K1 O3C C4D 126.7(14) 8_575 . . . ?
O1C K1 O3C C4D 81.4(15) . . . . ?
O1D K1 O3C C4D 67.8(15) . . . . ?
O1D K1 O3C C4D 140.3(14) 8_575 . . . ?
O1B K1 O3C C4D -105.1(15) . . . . ?
O1B K1 O3C C4D -46.8(14) 8_575 . . . ?
O2B K1 O3C C4D -155.9(12) . . . . ?
O2B K1 O3C C4D 4.0(17) 8_575 . . . ?
O2 K1 O3C C4D 104.0(14) . . . . ?
O2D K1 O3C C4D 21.9(12) . . . . ?
O2D K1 O3C C4D -173.8(17) 8_575 . . . ?
O1C K1 O3C C4D -81.4(15) 8_575 . . 8_575 ?
O1C K1 O3C C4D -126.7(14) . . . 8_575 ?
O1D K1 O3C C4D -140.3(14) . . . 8_575 ?
O1D K1 O3C C4D -67.8(15) 8_575 . . 8_575 ?
O1B K1 O3C C4D 46.8(14) . . . 8_575 ?
O1B K1 O3C C4D 105.1(15) 8_575 . . 8_575 ?
O2B K1 O3C C4D -4.0(17) . . . 8_575 ?
O2B K1 O3C C4D 155.9(12) 8_575 . . 8_575 ?
O2 K1 O3C C4D -104.0(14) . . . 8_575 ?
O2D K1 O3C C4D 173.8(17) . . . 8_575 ?
O2D K1 O3C C4D -21.9(12) 8_575 . . 8_575 ?
O1C C2C C3C O2D 69.6(15) . . . . ?
O2D C4C C5C C5C 106.1(11) . . . 8_575 ?
O2D C4C C5C K1 23.8(9) . . . . ?
O1C K1 C5C C5C -70.1(4) 8_575 . . 8_575 ?
O1C K1 C5C C5C -120.0(3) . . . 8_575 ?
O1D K1 C5C C5C -130.0(3) . . . 8_575 ?
O1D K1 C5C C5C -54.9(3) 8_575 . . 8_575 ?
O1B K1 C5C C5C 54.6(2) . . . 8_575 ?
O1B K1 C5C C5C 117.4(2) 8_575 . . 8_575 ?
O2B K1 C5C C5C 23.5(2) . . . 8_575 ?
O2B K1 C5C C5C 160.4(2) 8_575 . . 8_575 ?
O2 K1 C5C C5C 133.4(12) . . . 8_575 ?
O2D K1 C5C C5C -156.4(4) . . . 8_575 ?
O2D K1 C5C C5C -19.0(3) 8_575 . . 8_575 ?
O3C K1 C5C C5C -63.4(9) . . . 8_575 ?
O1C K1 C5C C4C 68.8(9) 8_575 . . . ?
O1C K1 C5C C4C 18.9(9) . . . . ?
O1D K1 C5C C4C 8.9(9) . . . . ?
O1D K1 C5C C4C 84.0(8) 8_575 . . . ?
O1B K1 C5C C4C -166.5(9) . . . . ?
O1B K1 C5C C4C -103.6(8) 8_575 . . . ?
O2B K1 C5C C4C 162.4(7) . . . . ?
O2B K1 C5C C4C -60.6(9) 8_575 . . . ?
O2 K1 C5C C4C -87.7(16) . . . . ?
O2D K1 C5C C4C -17.4(7) . . . . ?
O2D K1 C5C C4C 119.9(9) 8_575 . . . ?
O3C K1 C5C C4C 75.5(11) . . . . ?
O1C K1 O1D C1D -14.2(11) 8_575 . . . ?
O1C K1 O1D C1D -38.2(12) . . . . ?
O1D K1 O1D C1D -3.2(13) 8_575 . . . ?
O1B K1 O1D C1D 134.8(18) . . . . ?
O1B K1 O1D C1D 169.7(11) 8_575 . . . ?
O2B K1 O1D C1D -45.6(13) . . . . ?
O2B K1 O1D C1D -147.6(12) 8_575 . . . ?
O2 K1 O1D C1D -87.2(12) . . . . ?
O2D K1 O1D C1D 131.5(13) . . . . ?
O2D K1 O1D C1D 36.9(13) 8_575 . . . ?
O3C K1 O1D C1D 87.5(12) . . . . ?
O1C K1 O1D C2D -141.6(11) 8_575 . . . ?
O1C K1 O1D C2D -166(2) . . . . ?
O1D K1 O1D C2D -130.7(9) 8_575 . . . ?
O1B K1 O1D C2D 7(3) . . . . ?
O1B K1 O1D C2D 42.3(11) 8_575 . . . ?
O2B K1 O1D C2D -173.1(9) . . . . ?
O2B K1 O1D C2D 84.9(10) 8_575 . . . ?
O2 K1 O1D C2D 145.3(10) . . . . ?
O2D K1 O1D C2D 4.0(9) . . . . ?
O2D K1 O1D C2D -90.5(10) 8_575 . . . ?
O3C K1 O1D C2D -40.0(10) . . . . ?
C5C C4C O2D C3C -152.6(14) . . . . ?
C5C C4C O2D K1 -27.5(10) . . . . ?
C2C C3C O2D C4C 78.9(19) . . . . ?
C2C C3C O2D K1 -50.2(13) . . . . ?
O1C K1 O2D C4C -97.8(8) 8_575 . . . ?
O1C K1 O2D C4C -125.5(9) . . . . ?
O1D K1 O2D C4C -128.5(9) . . . . ?
O1D K1 O2D C4C -81.0(9) 8_575 . . . ?
O1B K1 O2D C4C 52.1(9) . . . . ?
O1B K1 O2D C4C 88.8(8) 8_575 . . . ?
O2B K1 O2D C4C 18(4) . . . . ?
O2B K1 O2D C4C 156.1(9) 8_575 . . . ?
O2 K1 O2D C4C -177.1(7) . . . . ?
O2D K1 O2D C4C -21.1(10) 8_575 . . . ?
O3C K1 O2D C4C -8.0(9) . . . . ?
O1C K1 O2D C3C 46.6(8) 8_575 . . . ?
O1C K1 O2D C3C 19.0(8) . . . . ?
O1D K1 O2D C3C 15.9(8) . . . . ?
O1D K1 O2D C3C 63.4(9) 8_575 . . . ?
O1B K1 O2D C3C -163.5(8) . . . . ?
O1B K1 O2D C3C -126.8(8) 8_575 . . . ?
O2B K1 O2D C3C 163(3) . . . . ?
O2B K1 O2D C3C -59.5(8) 8_575 . . . ?
O2 K1 O2D C3C -32.7(9) . . . . ?
O2D K1 O2D C3C 123.4(7) 8_575 . . . ?
O3C K1 O2D C3C 136.5(10) . . . . ?
C1D O1D C2D O3D -104.9(13) . . . . ?
K1 O1D C2D O3D 27.7(14) . . . . ?
O1D C2D O3D C3D -141.1(19) . . . . ?
O1D C2D O3D K1 -22.5(11) . . . . ?
O1C K1 O3D C3D -160.7(12) 8_575 . . . ?
O1C K1 O3D C3D 163.4(14) . . . . ?
O1D K1 O3D C3D 152.5(15) . . . . ?
O1D K1 O3D C3D -144.9(12) 8_575 . . . ?
O1B K1 O3D C3D -22.0(14) . . . . ?
O1B K1 O3D C3D 25.7(12) 8_575 . . . ?
O2B K1 O3D C3D -136.7(10) . . . . ?
O2B K1 O3D C3D 87.9(12) 8_575 . . . ?
O2 K1 O3D C3D 134.5(11) . . . . ?
O2D K1 O3D C3D 32.2(10) . . . . ?
O2D K1 O3D C3D -88.4(12) 8_575 . . . ?
O3C K1 O3D C3D -54.2(11) . . . . ?
O1C K1 O3D C2D 63.9(11) 8_575 . . . ?
O1C K1 O3D C2D 28.0(10) . . . . ?
O1D K1 O3D C2D 17.1(9) . . . . ?
O1D K1 O3D C2D 79.8(11) 8_575 . . . ?
O1B K1 O3D C2D -157.4(9) . . . . ?
O1B K1 O3D C2D -109.7(11) 8_575 . . . ?
O2B K1 O3D C2D 87.9(14) . . . . ?
O2B K1 O3D C2D -47.5(10) 8_575 . . . ?
O2 K1 O3D C2D -0.9(12) . . . . ?
O2D K1 O3D C2D -103.2(16) . . . . ?
O2D K1 O3D C2D 136.2(10) 8_575 . . . ?
O3C K1 O3D C2D 170.5(14) . . . . ?
C2D O3D C3D C4D 172.3(15) . . . . ?
K1 O3D C3D C4D 55.5(14) . . . . ?
C4D O3C C4D C3D 166.9(16) 8_575 . . . ?
K1 O3C C4D C3D -44.8(16) . . . . ?
O3D C3D C4D O3C -12(2) . . . . ?
O2H K2 O1E C3E -78.7(13) . . . . ?
O2H K2 O1E C3E 139(4) 8_575 . . . ?
O2E K2 O1E C3E -12.7(10) . . . . ?
O2E K2 O1E C3E 50.6(11) 8_575 . . . ?
O1G K2 O1E C3E -142.8(11) . . . . ?
O1G K2 O1E C3E 176.5(10) 8_575 . . . ?
O1E K2 O1E C3E 107.2(10) 8_575 . . . ?
O2G K2 O1E C3E -75.6(11) . . . . ?
O2G K2 O1E C3E 122(2) 8_575 . . . ?
O3F K2 O1E C3E 29.5(11) 8_575 . . . ?
O3F K2 O1E C3E 1.7(10) . . . . ?
O2H K2 O2E C4E 69.0(12) . . . . ?
O2H K2 O2E C4E 163.3(13) 8_575 . . . ?
O2E K2 O2E C4E -149.7(9) 8_575 . . . ?
O1G K2 O2E C4E 26.6(10) . . . . ?
O1G K2 O2E C4E 15.7(19) 8_575 . . . ?
O1E K2 O2E C4E -98.4(10) 8_575 . . . ?
O1E K2 O2E C4E -23.7(9) . . . . ?
O2G K2 O2E C4E 69.8(10) . . . . ?
O2G K2 O2E C4E 165.9(10) 8_575 . . . ?
O3F K2 O2E C4E -155.9(11) 8_575 . . . ?
O3F K2 O2E C4E -164.2(15) . . . . ?
O2H K2 O2E C5E -156.3(14) . . . . ?
O2H K2 O2E C5E -62.0(15) 8_575 . . . ?
O2E K2 O2E C5E -15.0(12) 8_575 . . . ?
O1G K2 O2E C5E 161.3(11) . . . . ?
O1G K2 O2E C5E 150.4(14) 8_575 . . . ?
O1E K2 O2E C5E 36.3(12) 8_575 . . . ?
O1E K2 O2E C5E 111.0(11) . . . . ?
O2G K2 O2E C5E -155.5(13) . . . . ?
O2G K2 O2E C5E -59.4(12) 8_575 . . . ?
O3F K2 O2E C5E -21.2(10) 8_575 . . . ?
O3F K2 O2E C5E -29.5(10) . . . . ?
K2 O1E C3E C4E 42.1(15) . . . . ?
C5E O2E C4E C3E -84.2(14) . . . . ?
K2 O2E C4E C3E 54.1(14) . . . . ?
O1E C3E C4E O2E -63.4(16) . . . . ?
C4E O2E C5E C6E -174.2(10) . . . . ?
K2 O2E C5E C6E 49.3(12) . . . . ?
O2E C5E C6E C5E -105.2(11) . . . 8_575 ?
C3F C2E O1F O1F 121.6(13) . . . 8_575 ?
C3F C2E O1F K2 26.0(14) . . . . ?
O2H K2 O1F O1F 159.0(8) . . . 8_575 ?
O2H K2 O1F O1F 25.7(10) 8_575 . . 8_575 ?
O2E K2 O1F O1F -135.4(2) . . . 8_575 ?
O2E K2 O1F O1F -49.5(3) 8_575 . . 8_575 ?
O1G K2 O1F O1F 115.8(3) . . . 8_575 ?
O1G K2 O1F O1F 56.0(2) 8_575 . . 8_575 ?
O1E K2 O1F O1F -20.6(3) 8_575 . . 8_575 ?
O1E K2 O1F O1F -151.9(4) . . . 8_575 ?
O2G K2 O1F O1F 162.2(3) . . . 8_575 ?
O2G K2 O1F O1F 22.0(4) 8_575 . . 8_575 ?
O3F K2 O1F O1F -73.8(2) 8_575 . . 8_575 ?
O3F K2 O1F O1F -116.5(2) . . . 8_575 ?
O2H K2 O1F C2E -67.1(10) . . . . ?
O2H K2 O1F C2E 159.6(11) 8_575 . . . ?
O2E K2 O1F C2E -1.4(6) . . . . ?
O2E K2 O1F C2E 84.4(6) 8_575 . . . ?
O1G K2 O1F C2E -110.2(6) . . . . ?
O1G K2 O1F C2E -170.1(7) 8_575 . . . ?
O1E K2 O1F C2E 113.3(7) 8_575 . . . ?
O1E K2 O1F C2E -17.9(6) . . . . ?
O2G K2 O1F C2E -63.8(7) . . . . ?
O2G K2 O1F C2E 155.9(6) 8_575 . . . ?
O3F K2 O1F C2E 60.2(6) 8_575 . . . ?
O3F K2 O1F C2E 17.5(7) . . . . ?
O2H K2 O2F C4F -43.4(11) . . . . ?
O2H K2 O2F C4F 93(2) 8_575 . . . ?
O2E K2 O2F C4F 10.6(7) . . . . ?
O2E K2 O2F C4F 86.3(8) 8_575 . . . ?
O1G K2 O2F C4F -105.2(8) . . . . ?
O1G K2 O2F C4F -153.4(8) 8_575 . . . ?
O1E K2 O2F C4F 145.9(8) 8_575 . . . ?
O1E K2 O2F C4F -114.8(10) . . . . ?
O2G K2 O2F C4F -41.0(8) . . . . ?
O2G K2 O2F C4F 90.6(12) 8_575 . . . ?
O3F K2 O2F C4F 67.6(8) 8_575 . . . ?
O3F K2 O2F C4F 34.7(8) . . . . ?
O2H K2 O2F C3F 82.0(12) . . . . ?
O2H K2 O2F C3F -142(2) 8_575 . . . ?
O2E K2 O2F C3F 136.1(11) . . . . ?
O2E K2 O2F C3F -148.3(9) 8_575 . . . ?
O1G K2 O2F C3F 20.2(10) . . . . ?
O1G K2 O2F C3F -27.9(10) 8_575 . . . ?
O1E K2 O2F C3F -88.6(9) 8_575 . . . ?
O1E K2 O2F C3F 10.7(10) . . . . ?
O2G K2 O2F C3F 84.4(10) . . . . ?
O2G K2 O2F C3F -143.9(13) 8_575 . . . ?
O3F K2 O2F C3F -167.0(10) 8_575 . . . ?
O3F K2 O2F C3F 160.2(10) . . . . ?
O2H K2 O3F C5F 95.1(13) . . . . ?
O2H K2 O3F C5F -158.4(13) 8_575 . . . ?
O2E K2 O3F C5F 47.8(11) . . . . ?
O2E K2 O3F C5F -115.7(11) 8_575 . . . ?
O1G K2 O3F C5F 61.6(12) . . . . ?
O1G K2 O3F C5F -132(2) 8_575 . . . ?
O1E K2 O3F C5F -74.0(11) 8_575 . . . ?
O1E K2 O3F C5F 13.4(10) . . . . ?
O2G K2 O3F C5F 94.8(11) . . . . ?
O2G K2 O3F C5F -156.8(11) 8_575 . . . ?
O3F K2 O3F C5F -120.7(10) 8_575 . . . ?
O1F C2E C3F O2F -64.8(19) . . . . ?
C4F O2F C3F C2E -179.2(13) . . . . ?
K2 O2F C3F C2E 63.0(17) . . . . ?
C3F O2F C4F C5F 173.1(15) . . . . ?
K2 O2F C4F C5F -69.9(12) . . . . ?
O2F C4F C5F O3F 72.7(15) . . . . ?
K2 O3F C5F C4F -36.9(15) . . . . ?
O2H K2 O1G C1G 123.1(13) . . . . ?
O2H K2 O1G C1G 19.9(12) 8_575 . . . ?
O2E K2 O1G C1G 166.4(9) . . . . ?
O2E K2 O1G C1G -29.2(18) 8_575 . . . ?
O1G K2 O1G C1G -16.8(10) 8_575 . . . ?
O1E K2 O1G C1G -64.8(9) 8_575 . . . ?
O1E K2 O1G C1G -148.5(10) . . . . ?
O2G K2 O1G C1G 125.0(10) . . . . ?
O2G K2 O1G C1G 19.9(10) 8_575 . . . ?
O3F K2 O1G C1G 151.1(18) 8_575 . . . ?
O3F K2 O1G C1G 160.8(8) . . . . ?
O2H K2 O1G C2G -11.2(16) . . . . ?
O2H K2 O1G C2G -114.4(16) 8_575 . . . ?
O2E K2 O1G C2G 32.1(15) . . . . ?
O2E K2 O1G C2G -163.5(16) 8_575 . . . ?
O1G K2 O1G C2G -151.1(14) 8_575 . . . ?
O1E K2 O1G C2G 160.9(14) 8_575 . . . ?
O1E K2 O1G C2G 77.2(15) . . . . ?
O2G K2 O1G C2G -9.3(15) . . . . ?
O2G K2 O1G C2G -114.4(15) 8_575 . . . ?
O3F K2 O1G C2G 17(3) 8_575 . . . ?
O3F K2 O1G C2G 26.5(16) . . . . ?
C2G O1G C1G C1G 152.8(14) . . . 8_575 ?
K2 O1G C1G C1G 17.2(10) . . . 8_575 ?
O2H K2 O2G C4H -135(21) . . . . ?
O2H K2 O2G C4H -67.5(12) 8_575 . . . ?
O2E K2 O2G C4H 57.4(10) . . . . ?
O2E K2 O2G C4H 5.0(14) 8_575 . . . ?
O1G K2 O2G C4H -167.5(13) . . . . ?
O1G K2 O2G C4H -134.4(11) 8_575 . . . ?
O1E K2 O2G C4H 135(2) 8_575 . . . ?
O1E K2 O2G C4H 119.2(11) . . . . ?
O2G K2 O2G C4H -64.4(12) 8_575 . . . ?
O3F K2 O2G C4H 16.5(12) 8_575 . . . ?
O3F K2 O2G C4H 38.9(11) . . . . ?
O2H K2 O2G C3G 6(20) . . . . ?
O2H K2 O2G C3G 73.8(11) 8_575 . . . ?
O2E K2 O2G C3G -161.2(12) . . . . ?
O2E K2 O2G C3G 146.4(9) 8_575 . . . ?
O1G K2 O2G C3G -26.1(9) . . . . ?
O1G K2 O2G C3G 6.9(11) 8_575 . . . ?
O1E K2 O2G C3G -84(2) 8_575 . . . ?
O1E K2 O2G C3G -99.4(10) . . . . ?
O2G K2 O2G C3G 77.0(12) 8_575 . . . ?
O3F K2 O2G C3G 157.8(9) 8_575 . . . ?
O3F K2 O2G C3G -179.7(11) . . . . ?
C1G O1G C2G C3G -92.5(19) . . . . ?
K2 O1G C2G C3G 46(2) . . . . ?
O2H K2 O3G C5G -18.1(13) . . . . ?
O2H K2 O3G C5G 125.2(14) 8_575 . . . ?
O2E K2 O3G C5G -84.3(10) . . . . ?
O2E K2 O3G C5G -168.6(11) 8_575 . . . ?
O1G K2 O3G C5G 24.5(11) . . . . ?
O1G K2 O3G C5G 82.6(10) 8_575 . . . ?
O1E K2 O3G C5G 160.3(10) 8_575 . . . ?
O1E K2 O3G C5G -53.2(11) . . . . ?
O2G K2 O3G C5G -21.7(11) . . . . ?
O2G K2 O3G C5G 128.8(11) 8_575 . . . ?
O3F K2 O3G C5G -147.1(10) 8_575 . . . ?
O3F K2 O3G C5G -105.8(10) . . . . ?
O2H K2 O3G C5G -125.2(14) . . . 8_575 ?
O2H K2 O3G C5G 18.1(13) 8_575 . . 8_575 ?
O2E K2 O3G C5G 168.6(11) . . . 8_575 ?
O2E K2 O3G C5G 84.3(10) 8_575 . . 8_575 ?
O1G K2 O3G C5G -82.6(10) . . . 8_575 ?
O1G K2 O3G C5G -24.5(11) 8_575 . . 8_575 ?
O1E K2 O3G C5G 53.2(11) 8_575 . . 8_575 ?
O1E K2 O3G C5G -160.3(10) . . . 8_575 ?
O2G K2 O3G C5G -128.8(11) . . . 8_575 ?
O2G K2 O3G C5G 21.7(11) 8_575 . . 8_575 ?
O3F K2 O3G C5G 105.8(10) 8_575 . . 8_575 ?
O3F K2 O3G C5G 147.1(10) . . . 8_575 ?
O2H K2 O3G C5H 2.8(12) . . . . ?
O2H K2 O3G C5H 146.0(12) 8_575 . . . ?
O2E K2 O3G C5H -63.4(8) . . . . ?
O2E K2 O3G C5H -147.7(8) 8_575 . . . ?
O1G K2 O3G C5H 45.3(9) . . . . ?
O1G K2 O3G C5H 103.5(8) 8_575 . . . ?
O1E K2 O3G C5H -178.8(8) 8_575 . . . ?
O1E K2 O3G C5H -32.3(9) . . . . ?
O2G K2 O3G C5H -0.8(8) . . . . ?
O2G K2 O3G C5H 149.7(9) 8_575 . . . ?
O3F K2 O3G C5H -126.2(8) 8_575 . . . ?
O3F K2 O3G C5H -85.0(8) . . . . ?
O2H K2 O3G C5H -146.0(12) . . . 8_575 ?
O2H K2 O3G C5H -2.8(12) 8_575 . . 8_575 ?
O2E K2 O3G C5H 147.7(8) . . . 8_575 ?
O2E K2 O3G C5H 63.4(8) 8_575 . . 8_575 ?
O1G K2 O3G C5H -103.5(8) . . . 8_575 ?
O1G K2 O3G C5H -45.3(9) 8_575 . . 8_575 ?
O1E K2 O3G C5H 32.3(9) 8_575 . . 8_575 ?
O1E K2 O3G C5H 178.8(8) . . . 8_575 ?
O2G K2 O3G C5H -149.7(9) . . . 8_575 ?
O2G K2 O3G C5H 0.8(8) 8_575 . . 8_575 ?
O3F K2 O3G C5H 85.0(8) 8_575 . . 8_575 ?
O3F K2 O3G C5H 126.2(8) . . . 8_575 ?
O1G C2G C3G O2G -75(2) . . . . ?
C4H O2G C3G C2G -171.1(18) . . . . ?
K2 O2G C3G C2G 58.9(15) . . . . ?
C5G O3G C5G C4G 169.0(8) 8_575 . . . ?
C5H O3G C5G C4G -37(3) . . . . ?
C5H O3G C5G C4G 177.6(14) 8_575 . . . ?
K2 O3G C5G C4G 46.5(16) . . . . ?
O2H C4G C5G O3G -63(2) . . . . ?
O2H K2 O1H C1H -152.1(17) . . . . ?
O2H K2 O1H C1H 96.8(15) 8_575 . . . ?
O2E K2 O1H C1H -127.4(13) . . . . ?
O2E K2 O1H C1H 107.7(16) 8_575 . . . ?
O1G K2 O1H C1H -32.8(14) . . . . ?
O1G K2 O1H C1H 44.0(13) 8_575 . . . ?
O1E K2 O1H C1H 16.1(14) 8_575 . . . ?
O1E K2 O1H C1H -71.8(13) . . . . ?
O2G K2 O1H C1H -151.2(14) . . . . ?
O2G K2 O1H C1H 97.7(14) 8_575 . . . ?
O3F K2 O1H C1H 168.9(13) 8_575 . . . ?
O3F K2 O1H C1H -142.4(13) . . . . ?
O2H K2 O1H C2H -41.7(12) . . . . ?
O2H K2 O1H C2H -152.8(11) 8_575 . . . ?
O2E K2 O1H C2H -17.0(10) . . . . ?
O2E K2 O1H C2H -141.9(10) 8_575 . . . ?
O1G K2 O1H C2H 77.6(12) . . . . ?
O1G K2 O1H C2H 154.4(9) 8_575 . . . ?
O1E K2 O1H C2H 126.5(9) 8_575 . . . ?
O1E K2 O1H C2H 38.6(9) . . . . ?
O2G K2 O1H C2H -40.8(9) . . . . ?
O2G K2 O1H C2H -151.9(9) 8_575 . . . ?
O3F K2 O1H C2H -80.8(12) 8_575 . . . ?
O3F K2 O1H C2H -32.1(10) . . . . ?
C5G C4G O2H C3H -104(2) . . . . ?
C5G C4G O2H K2 51(3) . . . . ?
O2H K2 O2H C3H 94(3) 8_575 . . . ?
O2E K2 O2H C3H -141(4) . . . . ?
O2E K2 O2H C3H 166(3) 8_575 . . . ?
O1G K2 O2H C3H -6(3) . . . . ?
O1G K2 O2H C3H 28(4) 8_575 . . . ?
O1E K2 O2H C3H -47(7) 8_575 . . . ?
O1E K2 O2H C3H -79(3) . . . . ?
O2G K2 O2H C3H -153(23) . . . . ?
O2G K2 O2H C3H 97(3) 8_575 . . . ?
O3F K2 O2H C3H 178(3) 8_575 . . . ?
O3F K2 O2H C3H -159(3) . . . . ?
O2H K2 O2H C4G -48(3) 8_575 . . . ?
O2E K2 O2H C4G 78(2) . . . . ?
O2E K2 O2H C4G 24(3) 8_575 . . . ?
O1G K2 O2H C4G -148(2) . . . . ?
O1G K2 O2H C4G -114(2) 8_575 . . . ?
O1E K2 O2H C4G 171(2) 8_575 . . . ?
O1E K2 O2H C4G 139(2) . . . . ?
O2G K2 O2H C4G 66(20) . . . . ?
O2G K2 O2H C4G -45(2) 8_575 . . . ?
O3F K2 O2H C4G 37(2) 8_575 . . . ?
O3F K2 O2H C4G 60(2) . . . . ?
C1H O1H C2H C3H -171.6(17) . . . . ?
K2 O1H C2H C3H 72.0(11) . . . . ?
C4G O2H C3H C2H 162.9(17) . . . . ?
K2 O2H C3H C2H 17(4) . . . . ?
O1H C2H C3H O2H -59(2) . . . . ?
C3G O2G C4H C5H -57(2) . . . . ?
K2 O2G C4H C5H 70.3(12) . . . . ?
C5G O3G C5H C4H 142(5) . . . . ?
C5G O3G C5H C4H 168.9(15) 8_575 . . . ?
C5H O3G C5H C4H -178.4(8) 8_575 . . . ?
K2 O3G C5H C4H 35.7(13) . . . . ?
O2G C4H C5H O3G -70.1(15) . . . . ?
C3S C1S C2S C4S 180.00(3) . . . . ?
C1S C2S C3S C4S 180.000(12) . . . . ?
C4S C2S C3S C1S 180.000(13) . . . . ?
C2S C1S C3S C4S 0.000(14) . . . . ?
C2S C3S C4S C5S 180.000(4) . . . . ?
C1S C3S C4S C5S 180.000(3) . . . . ?
C1S C3S C4S C2S 0.000(6) . . . . ?
C1S C2S C4S C5S 180.000(14) . . . . ?
C3S C2S C4S C5S 0.000(7) . . . . ?
C1S C2S C4S C3S 180.000(18) . . . . ?
C3S C4S C5S C6S 0.000(6) . . . . ?
C2S C4S C5S C6S 0.000(9) . . . . ?
C3S C4S C5S C7S 0.000(19) . . . . ?
C2S C4S C5S C7S 0.00(2) . . . . ?
C4S C5S C6S C7S 180.000(5) . . . . ?
C4S C5S C7S C6S 0.000(17) . . . . ?
